data_4314774
loop_
_publ_author_name
'Jae-Hyuk Her'
'Peter W. Stephens'
'Christopher M. Kareis'
'Joshua G. Moore'
'Kil Sik Min'
'Jong-Won Park'
'Garima Bali'
'Bretni S. Kennon'
'Joel S. Miller'

_publ_contact_author_address
; 
Department of Chemistry
University of Utah
315 S. 1400 E. RM 2124
Salt Lake City
Utah 84112-0850
USA
;
_publ_contact_author_email jsmiller@chem.utah.edu
_publ_contact_author_fax 801-581-8433
_publ_contact_author_name 'Joel S. Miller'
_publ_contact_author_phone 801-585-5455
_publ_section_title
;
 Anomalous Non-Prussian Blue Structures and Magnetic Ordering of
 K2MnII[MnII(CN)6] and Rb2MnII[MnII(CN)6]
;
_journal_name_full 'Inorganic Chemistry'
_journal_page_first 1524
_journal_page_last 1534
_journal_paper_doi 10.1021/ic901903f
_journal_volume 49
_journal_year 2010
_chemical_formula_moiety 'C6 Mn2 N6 Rb2'
_chemical_formula_structural 'Rb2 Mn [Mn (CN)6]'
_chemical_formula_sum 'C6 Mn2 N6 Rb2'
_chemical_formula_weight 436.92
_chemical_name_systematic
;
Rubidium cyanomanganate
;
_space_group_crystal_system monoclinic
_space_group_IT_number 14
_space_group_name_H-M_alt 'P 1 21/n 1'
_symmetry_space_group_name_Hall '-P 2yn'
_symmetry_space_group_name_H-M 'P 1 21/n 1'
_cell_angle_alpha 90
_cell_angle_beta 90.07202(60)
_cell_angle_gamma 90
_cell_formula_units_Z 2
_cell_length_a 10.410150(66)
_cell_length_b 7.449200(55)
_cell_length_c 7.213190(53)
_cell_measurement_temperature 293
_cell_volume 559.363(7)
_computing_cell_refinement TOPAS-Academic
_computing_data_collection SPEC
_computing_data_reduction TOPAS-Academic
_computing_structure_refinement TOPAS-Academic
_computing_structure_solution TOPAS-Academic
_diffrn_ambient_temperature 300
_diffrn_detector 'NaI scintillation counter'
_diffrn_measurement_device_type 'Huber diffractometer'
_diffrn_radiation_monochromator 'Si(111) channel cut'
_diffrn_radiation_type synchrotron
_diffrn_radiation_wavelength 0.69731
_diffrn_source synchrotron
_exptl_absorpt_correction_type none
_pd_block_diffractogram_id Rb2Mn2C6N6-profile
_pd_char_colour green
_pd_instr_location
;
X16C, National Synchrotron Light Source, Brookhaven National Laboratory
;
_pd_meas_2theta_range_inc 0.005
_pd_meas_2theta_range_max 45.000
_pd_meas_2theta_range_min 5.000
_pd_meas_number_of_points 8001
_pd_meas_scan_method step
_pd_proc_2theta_range_inc 0.005
_pd_proc_2theta_range_max 45.0
_pd_proc_2theta_range_min 5.0
_pd_proc_info_excluded_regions none
_pd_proc_ls_background_function
;
Chebyshev polynomial with 22 coefficients
;
_pd_proc_ls_pref_orient_corr
;
none
;
_pd_proc_ls_profile_function
;
Simple_Axial_model function with Rp=9999,Rs=330 in TOPAS-Academic.
;
_pd_proc_ls_prof_R_factor 0.046
_pd_proc_ls_prof_wR_expected 0.048
_pd_proc_ls_prof_wR_factor 0.054
_pd_proc_wavelength 0.69731
_pd_spec_mounting
;
capillary
;
_pd_spec_mount_mode transmission
_pd_spec_shape cylinder
_refine_ls_extinction_method none
_refine_ls_goodness_of_fit_all 1.145
_refine_ls_hydrogen_treatment undef
_refine_ls_number_parameters 69
_refine_ls_R_I_factor 0.011
_refine_ls_shift/su_max 0.001
_refine_ls_weighting_details 1/(sigma*sigma)
_refine_ls_weighting_scheme sigma
_cod_data_source_file ic901903f_si_001_2.cif
_cod_data_source_block Rb2Mn2C6N6
_cod_depositor_comments
;
The following automatic conversions were performed:

'_space_group_crystal_system' value 'Monoclinic' changed to
'monoclinic' according to the built-in table from CIF Core dictionary
named 'cif_core.dic' version 2.4.1 from 2010-06-29.

Automatic conversion script
Id: cif_fix_values 1646 2011-03-28 12:23:43Z adriana 
;
_cod_original_cell_volume 559.3629(68)
_cod_database_code 4314774
_cod_database_fobs_code 4314774

loop_
_symmetry_equiv_pos_site_id
_symmetry_equiv_pos_as_xyz
1 'x, y, z'
2 '-x+1/2, y+1/2, -z+1/2'
3 '-x, -y, -z'
4 'x+1/2, -y+1/2, z+1/2'

loop_
_atom_site_aniso_label
_atom_site_aniso_U_11
_atom_site_aniso_U_22
_atom_site_aniso_U_33
_atom_site_aniso_U_12
_atom_site_aniso_U_13
_atom_site_aniso_U_23
_atom_site_aniso_type_symbol
? ? ? ? ? ? ? ?

loop_
_atom_site_label
_atom_site_type_symbol
_atom_site_symmetry_multiplicity
_atom_site_fract_x
_atom_site_fract_y
_atom_site_fract_z
_atom_site_occupancy
_atom_site_B_iso_or_equiv
Mn1 Mn+2 2 0 0 0 1 0.86(11)
Mn2 Mn+2 2 0 0.5 0.5 1 0.87(11)
N1 N 4 0.9609(11) 0.7534(16) 0.3451(17) 1 1.18(23)
C1 C 4 0.9748(16) 0.8496(24) 0.2218(21) 1 1.18(23)
N2 N 4 0.9606(13) 0.3437(18) 0.2440(17) 1 1.60(24)
C2 C 4 0.9799(14) 0.2091(20) 0.1480(21) 1 1.60(24)
N3 N 4 0.7091(10) 0.9882(15) 0.9282(14) 1 1.77(15)
C3 C 4 0.8185(14) 0.9913(20) 0.9532(20) 1 1.77(15)
Rb1 Rb+1 4 0.74927(34) 0.54814(11) 0.01305(18) 1 3.109(30)

loop_
_atom_type_symbol
_atom_type_description
_atom_type_scat_dispersion_real
_atom_type_scat_dispersion_imag
_atom_type_scat_source
_atom_type_scat_length_neutron
? ? ? ? ? ?

loop_
_geom_angle_atom_site_label_1
_geom_angle_atom_site_label_2
_geom_angle_atom_site_label_3
_geom_angle
_geom_angle_site_symmetry_1
_geom_angle_site_symmetry_2
_geom_angle_site_symmetry_3
C2 Mn1 C2 180.000 1_455 1_555 3_655
C3 Mn1 C2 90.99(62) 1_444 1_555 1_455
C3 Mn1 C2 89.01(62) 1_444 1_555 3_655
C3 Mn1 C3 180.000 3_666 1_555 1_444
C3 Mn1 C2 89.01(62) 3_666 1_555 1_455
C3 Mn1 C2 90.99(62) 3_666 1_555 3_655
C1 Mn1 C3 90.48(65) 1_445 1_555 3_666
C1 Mn1 C3 89.52(65) 1_445 1_555 1_444
C1 Mn1 C2 89.72(67) 1_445 1_555 1_455
C1 Mn1 C2 90.28(67) 1_445 1_555 3_655
C1 Mn1 C3 89.52(65) 3_665 1_555 3_666
C1 Mn1 C3 90.48(65) 3_665 1_555 1_444
C1 Mn1 C2 90.28(67) 3_665 1_555 1_455
C1 Mn1 C2 89.72(67) 3_665 1_555 3_655
N3 Mn1 C1 89.33(52) 3_666 1_555 3_665
N3 Mn1 C1 90.67(52) 3_666 1_555 1_445
N3 Mn1 C3 0.53(51) 3_666 1_555 3_666
N3 Mn1 C3 179.47(51) 3_666 1_555 1_444
N3 Mn1 C2 89.50(48) 3_666 1_555 1_455
N3 Mn1 C2 90.50(48) 3_666 1_555 3_655
N3 Mn1 N3 180.000 1_444 1_555 3_666
N3 Mn1 C1 90.67(52) 1_444 1_555 3_665
N3 Mn1 C1 89.33(52) 1_444 1_555 1_445
N3 Mn1 C3 179.47(51) 1_444 1_555 3_666
N3 Mn1 C3 0.53(51) 1_444 1_555 1_444
N3 Mn1 C2 90.50(48) 1_444 1_555 1_455
N3 Mn1 C2 89.50(48) 1_444 1_555 3_655
N1 Mn1 N3 89.32(28) 1_445 1_555 1_444
N1 Mn1 N3 90.68(28) 1_445 1_555 3_666
N1 Mn1 C1 178.58(62) 1_445 1_555 3_665
N1 Mn1 C1 1.42(62) 1_445 1_555 1_445
N1 Mn1 C3 90.50(48) 1_445 1_555 3_666
N1 Mn1 C3 89.50(48) 1_445 1_555 1_444
N1 Mn1 C2 91.14(49) 1_445 1_555 1_455
N1 Mn1 C2 88.86(49) 1_445 1_555 3_655
N1 Mn1 N3 90.68(28) 3_665 1_555 1_444
N1 Mn1 N3 89.32(28) 3_665 1_555 3_666
N1 Mn1 C1 1.42(62) 3_665 1_555 3_665
N1 Mn1 C1 178.58(62) 3_665 1_555 1_445
N1 Mn1 C3 89.50(48) 3_665 1_555 3_666
N1 Mn1 C3 90.50(48) 3_665 1_555 1_444
N1 Mn1 C2 88.86(49) 3_665 1_555 1_455
N1 Mn1 C2 91.14(49) 3_665 1_555 3_655
N2 Mn1 N1 89.10(31) 1_455 1_555 3_665
N2 Mn1 N1 90.90(31) 1_455 1_555 1_445
N2 Mn1 N3 89.34(32) 1_455 1_555 1_444
N2 Mn1 N3 90.66(32) 1_455 1_555 3_666
N2 Mn1 C1 90.51(55) 1_455 1_555 3_665
N2 Mn1 C1 89.49(55) 1_455 1_555 1_445
N2 Mn1 C3 90.17(51) 1_455 1_555 3_666
N2 Mn1 C3 89.83(51) 1_455 1_555 1_444
N2 Mn1 C2 1.19(53) 1_455 1_555 1_455
N2 Mn1 C2 178.81(53) 1_455 1_555 3_655
N2 Mn1 N1 90.90(31) 3_655 1_555 3_665
N2 Mn1 N1 89.10(31) 3_655 1_555 1_445
N2 Mn1 N3 90.66(32) 3_655 1_555 1_444
N2 Mn1 N3 89.34(32) 3_655 1_555 3_666
N2 Mn1 C1 89.49(55) 3_655 1_555 3_665
N2 Mn1 C1 90.51(55) 3_655 1_555 1_445
N2 Mn1 C3 89.83(51) 3_655 1_555 3_666
N2 Mn1 C3 90.17(51) 3_655 1_555 1_444
N2 Mn1 C2 178.81(53) 3_655 1_555 1_455
N2 Mn1 C2 1.19(53) 3_655 1_555 3_655
N2 Mn2 N2 180.0000(34) 1_455 1_555 3_666
N1 Mn2 N2 90.36(47) 3_666 1_555 1_455
N1 Mn2 N2 89.64(47) 3_666 1_555 3_666
N1 Mn2 N1 180.0000(34) 1_455 1_555 3_666
N1 Mn2 N2 89.64(47) 1_455 1_555 1_455
N1 Mn2 N2 90.36(47) 1_455 1_555 3_666
N3 Mn2 N1 88.40(40) 2_546 1_555 1_455
N3 Mn2 N1 91.60(40) 2_546 1_555 3_666
N3 Mn2 N2 89.62(44) 2_546 1_555 1_455
N3 Mn2 N2 90.38(44) 2_546 1_555 3_666
N3 Mn2 N3 180.0000(28) 4_464 1_555 2_546
N3 Mn2 N1 91.60(40) 4_464 1_555 1_455
N3 Mn2 N1 88.40(40) 4_464 1_555 3_666
N3 Mn2 N2 90.38(44) 4_464 1_555 1_455
N3 Mn2 N2 89.62(44) 4_464 1_555 3_666
Mn2 N1 C1 152.9(12) 1_655 1_555 1_555
N3 N1 Mn2 45.92(29) 2_646 1_555 1_655
N3 N1 C1 150.6(11) 2_646 1_555 1_555
Mn1 N1 N3 150.03(45) 1_665 1_555 2_646
Mn1 N1 Mn2 150.89(50) 1_665 1_555 1_655
Mn1 N1 C1 2.4(10) 1_665 1_555 1_555
N2 N1 Mn1 112.78(43) 1_555 1_555 1_665
N2 N1 N3 60.35(38) 1_555 1_555 2_646
N2 N1 Mn2 45.05(31) 1_555 1_555 1_655
N2 N1 C1 115.2(11) 1_555 1_555 1_555
N2 N1 N2 89.74(44) 3_766 1_555 1_555
N2 N1 Mn1 148.19(46) 3_766 1_555 1_665
N2 N1 N3 60.57(38) 3_766 1_555 2_646
N2 N1 Mn2 44.69(33) 3_766 1_555 1_655
N2 N1 C1 146.6(11) 3_766 1_555 1_555
Mn1 C1 N1 176.2(16) 1_665 1_555 1_555
C2 C1 Mn1 44.08(49) 1_565 1_555 1_665
C2 C1 N1 139.8(13) 1_565 1_555 1_555
C3 C1 C2 59.73(57) 1_554 1_555 1_565
C3 C1 Mn1 44.48(44) 1_554 1_555 1_665
C3 C1 N1 135.3(13) 1_554 1_555 1_555
C2 C1 C3 58.45(52) 3_765 1_555 1_554
C2 C1 C2 87.89(64) 3_765 1_555 1_565
C2 C1 Mn1 43.81(42) 3_765 1_555 1_665
C2 C1 N1 132.3(13) 3_765 1_555 1_555
C3 C1 C2 59.30(53) 3_776 1_555 3_765
C3 C1 C3 88.50(63) 3_776 1_555 1_554
C3 C1 C2 58.33(56) 3_776 1_555 1_565
C3 C1 Mn1 44.01(45) 3_776 1_555 1_665
C3 C1 N1 135.9(13) 3_776 1_555 1_555
Mn2 N2 C2 149.5(11) 1_655 1_555 1_555
Mn1 N2 Mn2 150.58(55) 1_655 1_555 1_655
Mn1 N2 C2 1.83(83) 1_655 1_555 1_555
N1 N2 Mn1 157.68(49) 1_555 1_555 1_655
N1 N2 Mn2 45.31(33) 1_555 1_555 1_655
N1 N2 C2 156.9(11) 1_555 1_555 1_555
N3 N2 N1 59.50(38) 2_646 1_555 1_555
N3 N2 Mn1 140.91(51) 2_646 1_555 1_655
N3 N2 Mn2 45.43(30) 2_646 1_555 1_655
N3 N2 C2 142.3(11) 2_646 1_555 1_555
Rb1 N2 N3 80.76(37) 1_555 1_555 2_646
Rb1 N2 N1 69.71(36) 1_555 1_555 1_555
Rb1 N2 Mn1 100.93(35) 1_555 1_555 1_655
Rb1 N2 Mn2 108.32(49) 1_555 1_555 1_655
Rb1 N2 C2 102.10(97) 1_555 1_555 1_555
N1 N2 Rb1 141.89(49) 3_766 1_555 1_555
N1 N2 N3 61.14(36) 3_766 1_555 2_646
N1 N2 N1 90.26(44) 3_766 1_555 1_555
N1 N2 Mn1 107.82(44) 3_766 1_555 1_655
N1 N2 Mn2 44.95(31) 3_766 1_555 1_655
N1 N2 C2 107.4(10) 3_766 1_555 1_555
N3 N2 N1 59.08(36) 4_564 1_555 3_766
N3 N2 Rb1 126.93(49) 4_564 1_555 1_555
N3 N2 N3 90.49(41) 4_564 1_555 2_646
N3 N2 N1 61.13(38) 4_564 1_555 1_555
N3 N2 Mn1 116.85(47) 4_564 1_555 1_655
N3 N2 Mn2 45.06(30) 4_564 1_555 1_655
N3 N2 C2 115.1(10) 4_564 1_555 1_555
Mn1 C2 N2 177.0(14) 1_655 1_555 1_555
C3 C2 Mn1 45.80(44) 3_766 1_555 1_655
C3 C2 N2 137.2(11) 3_766 1_555 1_555
C3 C2 C3 90.60(62) 1_544 1_555 3_766
C3 C2 Mn1 44.80(44) 1_544 1_555 1_655
C3 C2 N2 132.2(11) 1_544 1_555 1_555
C1 C2 C3 60.30(55) 1_545 1_555 1_544
C1 C2 C3 61.43(56) 1_545 1_555 3_766
C1 C2 Mn1 46.20(44) 1_545 1_555 1_655
C1 C2 N2 133.1(12) 1_545 1_555 1_555
C1 C2 C1 92.11(64) 3_765 1_555 1_545
C1 C2 C3 60.70(57) 3_765 1_555 1_544
C1 C2 C3 60.70(56) 3_765 1_555 3_766
C1 C2 Mn1 45.91(49) 3_765 1_555 1_655
C1 C2 N2 134.6(12) 3_765 1_555 1_555
Mn2 N3 C3 157.4(10) 2_556 1_555 1_555
Mn1 N3 Mn2 156.59(42) 1_666 1_555 2_556
Mn1 N3 C3 0.88(84) 1_666 1_555 1_555
N1 N3 Mn1 116.97(39) 2_656 1_555 1_666
N1 N3 Mn2 45.68(28) 2_656 1_555 2_556
N1 N3 C3 117.83(98) 2_656 1_555 1_555
N2 N3 N1 60.16(38) 2_656 1_555 2_656
N2 N3 Mn1 115.96(40) 2_656 1_555 1_666
N2 N3 Mn2 44.94(30) 2_656 1_555 2_556
N2 N3 C3 116.45(96) 2_656 1_555 1_555
N2 N3 N2 89.51(41) 4_465 1_555 2_656
N2 N3 N1 60.35(37) 4_465 1_555 2_656
N2 N3 Mn1 149.80(46) 4_465 1_555 1_666
N2 N3 Mn2 44.57(30) 4_465 1_555 2_556
N2 N3 C3 149.8(10) 4_465 1_555 1_555
Mn1 C3 N3 178.6(14) 1_666 1_555 1_555
C2 C3 Mn1 45.19(45) 3_766 1_555 1_666
C2 C3 N3 136.1(12) 3_766 1_555 1_555
C2 C3 C2 89.40(62) 1_566 1_555 3_766
C2 C3 Mn1 44.21(42) 1_566 1_555 1_666
C2 C3 N3 134.5(11) 1_566 1_555 1_555
C1 C3 C2 59.97(57) 1_556 1_555 1_566
C1 C3 C2 60.85(56) 1_556 1_555 3_766
C1 C3 Mn1 46.00(46) 1_556 1_555 1_666
C1 C3 N3 133.5(11) 1_556 1_555 1_555
C1 C3 C1 91.50(63) 3_776 1_555 1_556
C1 C3 C2 60.01(54) 3_776 1_555 1_566
C1 C3 C2 60.24(58) 3_776 1_555 3_766
C1 C3 Mn1 45.51(46) 3_776 1_555 1_666
C1 C3 N3 135.0(11) 3_776 1_555 1_555

loop_
_geom_bond_atom_site_label_1
_geom_bond_atom_site_label_2
_geom_bond_distance
_geom_bond_site_symmetry_1
_geom_bond_site_symmetry_2
Mn1 C2 1.900(15) 1_555 3_655
Mn1 C2 1.900(15) 1_555 1_455
Mn1 C3 1.920(14) 1_555 1_444
Mn1 C3 1.920(14) 1_555 3_666
Mn1 C1 1.971(16) 1_555 1_445
Mn1 C1 1.971(16) 1_555 3_665
Mn1 N3 3.073(10) 1_555 3_666
Mn1 N3 3.073(10) 1_555 1_444
Mn1 N1 3.121(12) 1_555 1_445
Mn1 N1 3.121(12) 1_555 3_665
Mn1 N2 3.134(13) 1_555 1_455
Mn1 N2 3.134(13) 1_555 3_655
Mn2 N2 2.221(12) 1_555 3_666
Mn2 N2 2.221(12) 1_555 1_455
Mn2 N1 2.231(12) 1_555 3_666
Mn2 N1 2.231(12) 1_555 1_455
Mn2 N3 2.240(10) 1_555 2_546
Mn2 N3 2.240(10) 1_555 4_464
N1 C1 1.151(20) 1_555 1_555
N1 Mn2 2.231(12) 1_555 1_655
N1 N3 3.117(16) 1_555 2_646
N1 Mn1 3.121(12) 1_555 1_665
N1 N2 3.138(18) 1_555 1_555
N1 N2 3.157(17) 1_555 3_766
C1 N1 1.151(20) 1_555 1_555
C1 Mn1 1.971(16) 1_555 1_665
C1 C2 2.732(23) 1_555 1_565
C1 C3 2.741(21) 1_555 1_554
C1 C2 2.745(21) 1_555 3_765
C1 C3 2.764(22) 1_555 3_776
N2 C2 1.235(20) 1_555 1_555
N2 Mn2 2.221(12) 1_555 1_655
N2 Mn1 3.134(13) 1_555 1_655
N2 N1 3.138(18) 1_555 1_555
N2 N3 3.144(16) 1_555 2_646
N2 Rb1 3.151(13) 1_555 1_555
N2 N1 3.157(17) 1_555 3_766
N2 N3 3.164(17) 1_555 4_564
C2 N2 1.235(20) 1_555 1_555
C2 Mn1 1.900(15) 1_555 1_655
C2 C3 2.678(21) 1_555 3_766
C2 C3 2.725(21) 1_555 1_544
C2 C1 2.732(23) 1_555 1_545
C2 C1 2.745(21) 1_555 3_765
N3 C3 1.153(18) 1_555 1_555
N3 Mn2 2.240(10) 1_555 2_556
N3 Mn1 3.073(10) 1_555 1_666
N3 N1 3.117(16) 1_555 2_656
N3 N2 3.144(16) 1_555 2_656
N3 N2 3.164(17) 1_555 4_465
C3 N3 1.153(18) 1_555 1_555
C3 Mn1 1.920(14) 1_555 1_666
C3 C2 2.678(21) 1_555 3_766
C3 C2 2.725(21) 1_555 1_566
C3 C1 2.741(21) 1_555 1_556
C3 C1 2.764(22) 1_555 3_776
Rb1 N2 3.151(13) 1_555 1_555
